data_7025554
loop_
_publ_author_name
'Fegler, Waldemar'
'Spaniol, Thomas P.'
'Okuda, Jun'

_publ_section_title
;
 Trimethylsilylmethyl complexes of the rare-earth metals with sterically
 hindered N-heterocyclic carbene ligands: adduct formation and C-H bond
 activation.
;
_journal_issue 29
_journal_name_full 'Dalton transactions (Cambridge, England : 2003)'
_journal_page_first 6774
_journal_page_last 6779
_journal_paper_doi 10.1039/c001699c
_journal_volume 39
_journal_year 2010
_chemical_formula_moiety 'C37 H61 N2 O2 Si2 Y, C4 H8 O'
_chemical_formula_sum 'C41 H69 N2 O3 Si2 Y'
_chemical_formula_weight 783.07
_chemical_name_systematic ?
_space_group_IT_number 2
_symmetry_cell_setting triclinic
_symmetry_space_group_name_Hall '-P 1'
_symmetry_space_group_name_H-M 'P -1'
_atom_sites_solution_hydrogens geom
_atom_sites_solution_primary direct
_atom_sites_solution_secondary difmap
_audit_creation_method SHELXL-97
_cell_angle_alpha 102.7225(9)
_cell_angle_beta 93.1152(9)
_cell_angle_gamma 111.7992(9)
_cell_formula_units_Z 2
_cell_length_a 10.7592(6)
_cell_length_b 11.4858(7)
_cell_length_c 19.8393(12)
_cell_measurement_reflns_used 9904
_cell_measurement_temperature 130(2)
_cell_measurement_theta_max 29.98
_cell_measurement_theta_min 2.17
_cell_volume 2195.3(2)
_computing_cell_refinement 'Bruker SMART (2001)'
_computing_data_collection 'Bruker SMART (2001)'
_computing_data_reduction 'Bruker SAINT+ (1999)'
_computing_molecular_graphics 'ORTEP-III (Farrugia, 1999)'
_computing_structure_refinement 'SHELXL-97 (Sheldrick, 1997)'
_computing_structure_solution 'SIR-92 (Altomare 1992)'
_diffrn_ambient_temperature 130(2)
_diffrn_measured_fraction_theta_full 1.000
_diffrn_measured_fraction_theta_max 0.913
_diffrn_measurement_device_type 'APEX Area Detector'
_diffrn_measurement_method 'omega scans'
_diffrn_radiation_monochromator 'multilayer optics'
_diffrn_radiation_source 'INCOATEC microsource'
_diffrn_radiation_type MoK\a
_diffrn_radiation_wavelength 0.71073
_diffrn_reflns_av_R_equivalents 0.0636
_diffrn_reflns_av_sigmaI/netI 0.0785
_diffrn_reflns_limit_h_max 15
_diffrn_reflns_limit_h_min -15
_diffrn_reflns_limit_k_max 16
_diffrn_reflns_limit_k_min -15
_diffrn_reflns_limit_l_max 27
_diffrn_reflns_limit_l_min -28
_diffrn_reflns_number 33156
_diffrn_reflns_theta_full 25.00
_diffrn_reflns_theta_max 30.84
_diffrn_reflns_theta_min 1.98
_exptl_absorpt_coefficient_mu 1.419
_exptl_absorpt_correction_T_max 0.7645
_exptl_absorpt_correction_T_min 0.5258
_exptl_absorpt_correction_type multi-scan
_exptl_absorpt_process_details 'Platon Mulabs'
_exptl_crystal_colour orange
_exptl_crystal_density_diffrn 1.185
_exptl_crystal_density_method 'not measured'
_exptl_crystal_description prism
_exptl_crystal_F_000 840
_exptl_crystal_size_max 0.52
_exptl_crystal_size_mid 0.35
_exptl_crystal_size_min 0.20
_refine_diff_density_max 0.856
_refine_diff_density_min -0.576
_refine_diff_density_rms 0.065
_refine_ls_extinction_method none
_refine_ls_goodness_of_fit_ref 0.928
_refine_ls_hydrogen_treatment constr
_refine_ls_matrix_type full
_refine_ls_number_parameters 453
_refine_ls_number_reflns 12610
_refine_ls_number_restraints 0
_refine_ls_restrained_S_all 0.928
_refine_ls_R_factor_all 0.0520
_refine_ls_R_factor_gt 0.0363
_refine_ls_shift/su_max 0.001
_refine_ls_shift/su_mean 0.000
_refine_ls_structure_factor_coef Fsqd
_refine_ls_weighting_details 'calc w=1/[\s^2^(Fo^2^)+(0.0298P)^2^+0.0000P] where P=(Fo^2^+2Fc^2^)/3'
_refine_ls_weighting_scheme calc
_refine_ls_wR_factor_gt 0.0773
_refine_ls_wR_factor_ref 0.0797
_reflns_number_gt 9399
_reflns_number_total 12610
_reflns_threshold_expression >2sigma(I)
_cod_data_source_file c001699c.txt
_cod_data_source_block 5a
_cod_database_code 7025554

loop_
_symmetry_equiv_pos_as_xyz
'x, y, z'
'-x, -y, -z'

loop_
_atom_site_label
_atom_site_type_symbol
_atom_site_fract_x
_atom_site_fract_y
_atom_site_fract_z
_atom_site_U_iso_or_equiv
_atom_site_adp_type
_atom_site_occupancy
_atom_site_symmetry_multiplicity
_atom_site_calc_flag
_atom_site_refinement_flags
Y1 Y 0.324381(15) 0.708229(15) 0.235616(8) 0.01721(5) Uani 1 1 d .
Si1 Si 0.35967(5) 0.54400(5) 0.37932(3) 0.02166(11) Uani 1 1 d .
Si2 Si 0.31175(5) 0.40427(5) 0.08960(3) 0.02808(12) Uani 1 1 d .
O1 O 0.28311(11) 0.77882(11) 0.13032(6) 0.0234(3) Uani 1 1 d .
O2 O 0.07875(11) 0.63860(11) 0.20699(6) 0.0243(3) Uani 1 1 d .
O3 O 0.82725(12) 0.36941(12) 0.32051(7) 0.0337(3) Uani 1 1 d .
N1 N 0.48007(13) 1.04257(12) 0.28041(7) 0.0171(3) Uani 1 1 d .
N2 N 0.31237(13) 1.02440(13) 0.33561(7) 0.0176(3) Uani 1 1 d .
C1 C 0.35925(15) 0.95253(15) 0.28765(8) 0.0163(3) Uani 1 1 d .
C2 C 0.50748(16) 1.16454(16) 0.32338(9) 0.0219(4) Uani 1 1 d .
H2 H 0.5860 1.2411 0.3275 0.026 Uiso 1 1 calc R
C3 C 0.40194(16) 1.15379(16) 0.35807(9) 0.0229(4) Uani 1 1 d .
H3 H 0.3906 1.2211 0.3914 0.027 Uiso 1 1 calc R
C4 C 0.57045(15) 1.01185(15) 0.23516(8) 0.0170(3) Uani 1 1 d .
C5 C 0.61402(15) 0.91374(15) 0.24514(8) 0.0176(3) Uani 1 1 d .
C6 C 0.70297(16) 0.88861(16) 0.19960(9) 0.0213(4) Uani 1 1 d .
H6 H 0.7328 0.8217 0.2030 0.026 Uiso 1 1 calc R
C7 C 0.74852(16) 0.95649(17) 0.15044(9) 0.0225(4) Uani 1 1 d .
C8 C 0.70210(16) 1.05176(17) 0.14308(9) 0.0241(4) Uani 1 1 d .
H8 H 0.7326 1.0983 0.1090 0.029 Uiso 1 1 calc R
C9 C 0.61151(16) 1.08023(16) 0.18484(9) 0.0207(4) Uani 1 1 d .
C10 C 0.85009(18) 0.92994(19) 0.10572(10) 0.0330(5) Uani 1 1 d .
H10A H 0.8655 0.8553 0.1145 0.049 Uiso 1 1 calc R
H10B H 0.9357 1.0064 0.1176 0.049 Uiso 1 1 calc R
H10C H 0.8145 0.9109 0.0562 0.049 Uiso 1 1 calc R
C11 C 0.56176(18) 1.18295(17) 0.17505(10) 0.0289(4) Uani 1 1 d .
H11A H 0.4668 1.1566 0.1822 0.043 Uiso 1 1 calc R
H11B H 0.5695 1.1935 0.1276 0.043 Uiso 1 1 calc R
H11C H 0.6166 1.2655 0.2090 0.043 Uiso 1 1 calc R
C12 C 0.56322(15) 0.83777(15) 0.29440(9) 0.0199(4) Uani 1 1 d .
H12A H 0.5677 0.8934 0.3411 0.024 Uiso 1 1 calc R
H12B H 0.6125 0.7815 0.2989 0.024 Uiso 1 1 calc R
C13 C 0.18727(15) 0.97326(15) 0.36301(8) 0.0176(3) Uani 1 1 d .
C14 C 0.07269(16) 0.98552(16) 0.33451(9) 0.0199(4) Uani 1 1 d .
C15 C -0.04624(16) 0.93383(16) 0.36202(9) 0.0236(4) Uani 1 1 d .
H15 H -0.1257 0.9412 0.3438 0.028 Uiso 1 1 calc R
C16 C -0.05237(17) 0.87225(16) 0.41496(9) 0.0238(4) Uani 1 1 d .
C17 C 0.06548(17) 0.86572(16) 0.44299(9) 0.0243(4) Uani 1 1 d .
H17 H 0.0626 0.8251 0.4801 0.029 Uiso 1 1 calc R
C18 C 0.18735(16) 0.91694(16) 0.41823(9) 0.0209(4) Uani 1 1 d .
C19 C -0.18287(18) 0.81435(19) 0.44280(10) 0.0342(5) Uani 1 1 d .
H19A H -0.2308 0.7231 0.4169 0.051 Uiso 1 1 calc R
H19B H -0.2397 0.8623 0.4371 0.051 Uiso 1 1 calc R
H19C H -0.1629 0.8200 0.4925 0.051 Uiso 1 1 calc R
C20 C 0.31576(17) 0.91506(18) 0.45114(10) 0.0288(4) Uani 1 1 d .
H20A H 0.3453 0.8576 0.4178 0.043 Uiso 1 1 calc R
H20B H 0.2992 0.8832 0.4931 0.043 Uiso 1 1 calc R
H20C H 0.3864 1.0031 0.4640 0.043 Uiso 1 1 calc R
C21 C 0.07612(17) 1.05033(17) 0.27610(9) 0.0274(4) Uani 1 1 d .
H21A H -0.0135 1.0499 0.2637 0.041 Uiso 1 1 calc R
H21B H 0.1011 1.0032 0.2353 0.041 Uiso 1 1 calc R
H21C H 0.1430 1.1401 0.2913 0.041 Uiso 1 1 calc R
C22 C 0.25285(16) 0.58472(16) 0.32142(9) 0.0224(4) Uani 1 1 d .
H22A H 0.2073 0.6305 0.3526 0.027 Uiso 1 1 calc R
H22B H 0.1810 0.5007 0.2952 0.027 Uiso 1 1 calc R
C23 C 0.47876(18) 0.48226(17) 0.33176(10) 0.0297(4) Uani 1 1 d .
H23A H 0.4265 0.4053 0.2936 0.045 Uiso 1 1 calc R
H23B H 0.5319 0.4594 0.3644 0.045 Uiso 1 1 calc R
H23C H 0.5399 0.5500 0.3126 0.045 Uiso 1 1 calc R
C24 C 0.46701(17) 0.68705(17) 0.45283(9) 0.0274(4) Uani 1 1 d .
H24A H 0.5133 0.7615 0.4341 0.041 Uiso 1 1 calc R
H24B H 0.5343 0.6656 0.4769 0.041 Uiso 1 1 calc R
H24C H 0.4095 0.7088 0.4858 0.041 Uiso 1 1 calc R
C25 C 0.26155(18) 0.41656(18) 0.42431(10) 0.0307(4) Uani 1 1 d .
H25A H 0.1966 0.4439 0.4491 0.046 Uiso 1 1 calc R
H25B H 0.3244 0.4061 0.4578 0.046 Uiso 1 1 calc R
H25C H 0.2128 0.3337 0.3894 0.046 Uiso 1 1 calc R
C26 C 0.39374(18) 0.56008(17) 0.15495(9) 0.0259(4) Uani 1 1 d .
H26A H 0.4518 0.6166 0.1282 0.031 Uiso 1 1 calc R
H26B H 0.4572 0.5436 0.1859 0.031 Uiso 1 1 calc R
C27 C 0.20507(19) 0.41129(19) 0.01306(10) 0.0377(5) Uani 1 1 d .
H27A H 0.1515 0.4615 0.0301 0.057 Uiso 1 1 calc R
H27B H 0.1442 0.3230 -0.0127 0.057 Uiso 1 1 calc R
H27C H 0.2641 0.4530 -0.0180 0.057 Uiso 1 1 calc R
C28 C 0.4347(2) 0.33813(19) 0.04864(11) 0.0389(5) Uani 1 1 d .
H28A H 0.4822 0.3914 0.0183 0.058 Uiso 1 1 calc R
H28B H 0.3850 0.2484 0.0209 0.058 Uiso 1 1 calc R
H28C H 0.5007 0.3404 0.0855 0.058 Uiso 1 1 calc R
C29 C 0.2000(2) 0.2775(2) 0.13011(13) 0.0539(6) Uani 1 1 d .
H29A H 0.2545 0.2676 0.1679 0.081 Uiso 1 1 calc R
H29B H 0.1575 0.1945 0.0945 0.081 Uiso 1 1 calc R
H29C H 0.1297 0.3043 0.1490 0.081 Uiso 1 1 calc R
C30 C 0.36687(18) 0.77967(18) 0.07463(9) 0.0273(4) Uani 1 1 d .
H30A H 0.3433 0.6904 0.0455 0.033 Uiso 1 1 calc R
H30B H 0.4640 0.8171 0.0946 0.033 Uiso 1 1 calc R
C31 C 0.3375(2) 0.8619(2) 0.03186(11) 0.0470(6) Uani 1 1 d .
H31A H 0.3368 0.8263 -0.0184 0.056 Uiso 1 1 calc R
H31B H 0.4057 0.9523 0.0469 0.056 Uiso 1 1 calc R
C32 C 0.1992(2) 0.8559(2) 0.04582(11) 0.0446(6) Uani 1 1 d .
H32A H 0.1266 0.7759 0.0161 0.054 Uiso 1 1 calc R
H32B H 0.1848 0.9325 0.0382 0.054 Uiso 1 1 calc R
C33 C 0.20529(19) 0.85534(19) 0.12194(10) 0.0322(4) Uani 1 1 d .
H33A H 0.2505 0.9448 0.1524 0.039 Uiso 1 1 calc R
H33B H 0.1132 0.8154 0.1336 0.039 Uiso 1 1 calc R
C34 C -0.02009(17) 0.64108(18) 0.25401(10) 0.0323(4) Uani 1 1 d .
H34A H -0.0071 0.7315 0.2766 0.039 Uiso 1 1 calc R
H34B H -0.0120 0.5973 0.2908 0.039 Uiso 1 1 calc R
C35 C -0.15626(18) 0.5693(2) 0.20812(11) 0.0383(5) Uani 1 1 d .
H35A H -0.1806 0.6264 0.1840 0.046 Uiso 1 1 calc R
H35B H -0.2286 0.5318 0.2353 0.046 Uiso 1 1 calc R
C36 C -0.13109(19) 0.4643(2) 0.15699(11) 0.0402(5) Uani 1 1 d .
H36A H -0.1970 0.4296 0.1134 0.048 Uiso 1 1 calc R
H36B H -0.1359 0.3921 0.1777 0.048 Uiso 1 1 calc R
C37 C 0.01114(18) 0.53619(19) 0.14359(10) 0.0347(5) Uani 1 1 d .
H37A H 0.0589 0.4768 0.1336 0.042 Uiso 1 1 calc R
H37B H 0.0087 0.5734 0.1033 0.042 Uiso 1 1 calc R
C38 C 0.8592(2) 0.43947(19) 0.39210(11) 0.0393(5) Uani 1 1 d .
H38A H 0.7900 0.4743 0.4054 0.047 Uiso 1 1 calc R
H38B H 0.9486 0.5129 0.4010 0.047 Uiso 1 1 calc R
C39 C 0.8617(2) 0.34370(19) 0.43369(11) 0.0375(5) Uani 1 1 d .
H39A H 0.7776 0.3134 0.4545 0.045 Uiso 1 1 calc R
H39B H 0.9403 0.3837 0.4715 0.045 Uiso 1 1 calc R
C40 C 0.87301(18) 0.23176(18) 0.37999(10) 0.0306(4) Uani 1 1 d .
H40A H 0.9505 0.2125 0.3958 0.037 Uiso 1 1 calc R
H40B H 0.7890 0.1523 0.3713 0.037 Uiso 1 1 calc R
C41 C 0.89498(18) 0.28157(19) 0.31491(10) 0.0309(4) Uani 1 1 d .
H41A H 0.9927 0.3273 0.3138 0.037 Uiso 1 1 calc R
H41B H 0.8551 0.2092 0.2721 0.037 Uiso 1 1 calc R

loop_
_atom_site_aniso_label
_atom_site_aniso_U_11
_atom_site_aniso_U_22
_atom_site_aniso_U_33
_atom_site_aniso_U_23
_atom_site_aniso_U_13
_atom_site_aniso_U_12
Y1 0.01499(8) 0.01849(8) 0.01711(8) 0.00605(6) 0.00254(6) 0.00462(6)
Si1 0.0195(2) 0.0249(3) 0.0236(3) 0.0112(2) 0.0049(2) 0.0091(2)
Si2 0.0302(3) 0.0248(3) 0.0289(3) 0.0046(2) 0.0071(2) 0.0115(2)
O1 0.0233(6) 0.0323(7) 0.0202(6) 0.0116(5) 0.0075(5) 0.0139(5)
O2 0.0152(6) 0.0298(7) 0.0231(7) 0.0071(5) 0.0028(5) 0.0034(5)
O3 0.0297(7) 0.0351(8) 0.0339(8) 0.0147(6) -0.0003(6) 0.0076(6)
N1 0.0142(7) 0.0182(7) 0.0189(7) 0.0065(6) 0.0047(6) 0.0051(6)
N2 0.0130(7) 0.0190(7) 0.0202(7) 0.0056(6) 0.0040(6) 0.0052(6)
C1 0.0137(8) 0.0206(8) 0.0166(8) 0.0081(7) 0.0027(6) 0.0070(7)
C2 0.0177(8) 0.0167(8) 0.0273(10) 0.0048(7) 0.0032(7) 0.0030(7)
C3 0.0205(9) 0.0164(8) 0.0272(10) 0.0017(7) 0.0026(7) 0.0046(7)
C4 0.0127(8) 0.0188(8) 0.0168(8) 0.0039(7) 0.0032(6) 0.0034(7)
C5 0.0103(7) 0.0186(8) 0.0184(8) 0.0027(7) -0.0018(6) 0.0014(6)
C6 0.0153(8) 0.0211(9) 0.0257(9) 0.0037(7) 0.0012(7) 0.0067(7)
C7 0.0153(8) 0.0278(9) 0.0185(9) 0.0019(7) 0.0032(7) 0.0042(7)
C8 0.0200(9) 0.0311(10) 0.0194(9) 0.0114(8) 0.0061(7) 0.0048(8)
C9 0.0168(8) 0.0226(9) 0.0215(9) 0.0085(7) 0.0034(7) 0.0049(7)
C10 0.0264(10) 0.0438(12) 0.0283(11) 0.0068(9) 0.0103(8) 0.0141(9)
C11 0.0305(10) 0.0307(10) 0.0324(11) 0.0194(9) 0.0105(8) 0.0124(8)
C12 0.0159(8) 0.0207(8) 0.0234(9) 0.0085(7) 0.0014(7) 0.0061(7)
C13 0.0140(8) 0.0173(8) 0.0189(8) 0.0029(7) 0.0047(6) 0.0041(7)
C14 0.0176(8) 0.0219(9) 0.0188(9) 0.0035(7) 0.0027(7) 0.0072(7)
C15 0.0147(8) 0.0271(9) 0.0263(10) 0.0029(8) 0.0020(7) 0.0076(7)
C16 0.0188(9) 0.0245(9) 0.0248(10) 0.0048(8) 0.0079(7) 0.0052(7)
C17 0.0256(9) 0.0258(9) 0.0233(9) 0.0108(8) 0.0077(8) 0.0090(8)
C18 0.0200(9) 0.0216(8) 0.0211(9) 0.0045(7) 0.0028(7) 0.0086(7)
C19 0.0232(10) 0.0387(11) 0.0383(12) 0.0124(9) 0.0144(9) 0.0067(9)
C20 0.0238(9) 0.0373(11) 0.0315(11) 0.0163(9) 0.0042(8) 0.0146(8)
C21 0.0233(9) 0.0368(11) 0.0259(10) 0.0126(8) 0.0040(8) 0.0136(8)
C22 0.0160(8) 0.0246(9) 0.0256(9) 0.0101(8) 0.0034(7) 0.0048(7)
C23 0.0298(10) 0.0313(10) 0.0337(11) 0.0119(9) 0.0090(8) 0.0158(9)
C24 0.0228(9) 0.0355(10) 0.0273(10) 0.0093(8) 0.0019(8) 0.0147(8)
C25 0.0275(10) 0.0369(11) 0.0346(11) 0.0200(9) 0.0075(8) 0.0140(9)
C26 0.0315(10) 0.0277(10) 0.0215(9) 0.0056(8) 0.0039(8) 0.0153(8)
C27 0.0329(11) 0.0383(12) 0.0349(12) -0.0055(9) -0.0016(9) 0.0156(9)
C28 0.0416(12) 0.0375(12) 0.0406(13) 0.0027(10) 0.0048(10) 0.0234(10)
C29 0.0600(16) 0.0334(12) 0.0634(17) 0.0160(12) 0.0220(13) 0.0093(11)
C30 0.0272(10) 0.0361(10) 0.0189(9) 0.0094(8) 0.0085(8) 0.0108(8)
C31 0.0545(14) 0.0721(16) 0.0314(12) 0.0294(12) 0.0175(11) 0.0334(13)
C32 0.0432(13) 0.0686(16) 0.0352(12) 0.0286(12) 0.0049(10) 0.0282(12)
C33 0.0349(11) 0.0419(12) 0.0310(11) 0.0174(9) 0.0089(9) 0.0225(9)
C34 0.0242(10) 0.0317(10) 0.0361(11) 0.0036(9) 0.0120(9) 0.0074(8)
C35 0.0187(10) 0.0475(13) 0.0519(14) 0.0212(11) 0.0086(9) 0.0113(9)
C36 0.0269(11) 0.0385(12) 0.0394(12) 0.0062(10) 0.0001(9) -0.0017(9)
C37 0.0275(10) 0.0393(11) 0.0289(11) 0.0012(9) 0.0009(9) 0.0087(9)
C38 0.0449(13) 0.0320(11) 0.0386(13) 0.0097(10) 0.0018(10) 0.0128(10)
C39 0.0441(12) 0.0389(12) 0.0341(12) 0.0163(10) 0.0150(10) 0.0162(10)
C40 0.0256(10) 0.0317(10) 0.0335(11) 0.0122(9) 0.0044(8) 0.0080(8)
C41 0.0219(9) 0.0373(11) 0.0287(10) 0.0082(9) 0.0033(8) 0.0065(8)

loop_
_atom_type_symbol
_atom_type_description
_atom_type_scat_dispersion_real
_atom_type_scat_dispersion_imag
_atom_type_scat_source
C C 0.0033 0.0016 'International Tables Vol C Tables 4.2.6.8 and 6.1.1.4'
H H 0.0000 0.0000 'International Tables Vol C Tables 4.2.6.8 and 6.1.1.4'
N N 0.0061 0.0033 'International Tables Vol C Tables 4.2.6.8 and 6.1.1.4'
O O 0.0106 0.0060 'International Tables Vol C Tables 4.2.6.8 and 6.1.1.4'
Si Si 0.0817 0.0704 'International Tables Vol C Tables 4.2.6.8 and 6.1.1.4'
Y Y -2.7962 3.5667 'International Tables Vol C Tables 4.2.6.8 and 6.1.1.4'

loop_
_geom_angle_atom_site_label_1
_geom_angle_atom_site_label_2
_geom_angle_atom_site_label_3
_geom_angle
C26 Y1 C22 99.54(6)
C26 Y1 O2 108.14(5)
C22 Y1 O2 81.07(5)
C26 Y1 O1 83.54(5)
C22 Y1 O1 153.25(5)
O2 Y1 O1 72.81(4)
C26 Y1 C12 91.24(6)
C22 Y1 C12 96.69(5)
O2 Y1 C12 160.61(5)
O1 Y1 C12 109.87(5)
C26 Y1 C1 146.10(5)
C22 Y1 C1 110.37(5)
O2 Y1 C1 92.34(4)
O1 Y1 C1 76.97(4)
C12 Y1 C1 70.25(5)
C22 Si1 C24 112.35(8)
C22 Si1 C23 112.28(8)
C24 Si1 C23 106.66(8)
C22 Si1 C25 114.01(8)
C24 Si1 C25 104.29(8)
C23 Si1 C25 106.61(8)
C26 Si2 C29 110.50(10)
C26 Si2 C27 113.41(9)
C29 Si2 C27 107.93(11)
C26 Si2 C28 113.75(9)
C29 Si2 C28 106.32(10)
C27 Si2 C28 104.44(9)
C33 O1 C30 108.76(12)
C33 O1 Y1 127.11(10)
C30 O1 Y1 122.08(9)
C37 O2 C34 108.65(13)
C37 O2 Y1 117.34(10)
C34 O2 Y1 128.83(10)
C38 O3 C41 104.94(14)
C1 N1 C2 112.12(13)
C1 N1 C4 123.50(13)
C2 N1 C4 124.33(13)
C1 N2 C3 112.25(13)
C1 N2 C13 124.79(13)
C3 N2 C13 122.91(14)
N2 C1 N1 102.57(13)
N2 C1 Y1 139.89(11)
N1 C1 Y1 115.01(10)
C3 C2 N1 106.78(14)
C3 C2 H2 126.6
N1 C2 H2 126.6
C2 C3 N2 106.26(15)
C2 C3 H3 126.9
N2 C3 H3 126.9
C9 C4 C5 123.42(15)
C9 C4 N1 118.95(14)
C5 C4 N1 117.62(13)
C6 C5 C4 114.99(14)
C6 C5 C12 122.24(15)
C4 C5 C12 122.59(15)
C7 C6 C5 123.22(16)
C7 C6 H6 118.4
C5 C6 H6 118.4
C6 C7 C8 119.12(16)
C6 C7 C10 120.72(16)
C8 C7 C10 120.15(16)
C7 C8 C9 121.18(15)
C7 C8 H8 119.4
C9 C8 H8 119.4
C4 C9 C8 118.02(15)
C4 C9 C11 122.03(15)
C8 C9 C11 119.95(15)
C7 C10 H10A 109.5
C7 C10 H10B 109.5
H10A C10 H10B 109.5
C7 C10 H10C 109.5
H10A C10 H10C 109.5
H10B C10 H10C 109.5
C9 C11 H11A 109.5
C9 C11 H11B 109.5
H11A C11 H11B 109.5
C9 C11 H11C 109.5
H11A C11 H11C 109.5
H11B C11 H11C 109.5
C5 C12 Y1 99.97(10)
C5 C12 H12A 111.8
Y1 C12 H12A 111.8
C5 C12 H12B 111.8
Y1 C12 H12B 111.8
H12A C12 H12B 109.5
C18 C13 C14 122.74(15)
C18 C13 N2 118.27(14)
C14 C13 N2 118.96(14)
C15 C14 C13 117.13(15)
C15 C14 C21 121.09(15)
C13 C14 C21 121.78(15)
C16 C15 C14 122.14(16)
C16 C15 H15 118.9
C14 C15 H15 118.9
C15 C16 C17 118.55(15)
C15 C16 C19 121.25(16)
C17 C16 C19 120.19(16)
C18 C17 C16 121.81(16)
C18 C17 H17 119.1
C16 C17 H17 119.1
C13 C18 C17 117.53(15)
C13 C18 C20 121.03(15)
C17 C18 C20 121.42(15)
C16 C19 H19A 109.5
C16 C19 H19B 109.5
H19A C19 H19B 109.5
C16 C19 H19C 109.5
H19A C19 H19C 109.5
H19B C19 H19C 109.5
C18 C20 H20A 109.5
C18 C20 H20B 109.5
H20A C20 H20B 109.5
C18 C20 H20C 109.5
H20A C20 H20C 109.5
H20B C20 H20C 109.5
C14 C21 H21A 109.5
C14 C21 H21B 109.5
H21A C21 H21B 109.5
C14 C21 H21C 109.5
H21A C21 H21C 109.5
H21B C21 H21C 109.5
Si1 C22 Y1 127.10(8)
Si1 C22 H22A 105.5
Y1 C22 H22A 105.5
Si1 C22 H22B 105.5
Y1 C22 H22B 105.5
H22A C22 H22B 106.1
Si1 C23 H23A 109.5
Si1 C23 H23B 109.5
H23A C23 H23B 109.5
Si1 C23 H23C 109.5
H23A C23 H23C 109.5
H23B C23 H23C 109.5
Si1 C24 H24A 109.5
Si1 C24 H24B 109.5
H24A C24 H24B 109.5
Si1 C24 H24C 109.5
H24A C24 H24C 109.5
H24B C24 H24C 109.5
Si1 C25 H25A 109.5
Si1 C25 H25B 109.5
H25A C25 H25B 109.5
Si1 C25 H25C 109.5
H25A C25 H25C 109.5
H25B C25 H25C 109.5
Si2 C26 Y1 137.29(9)
Si2 C26 H26A 102.8
Y1 C26 H26A 102.8
Si2 C26 H26B 102.8
Y1 C26 H26B 102.8
H26A C26 H26B 105.0
Si2 C27 H27A 109.5
Si2 C27 H27B 109.5
H27A C27 H27B 109.5
Si2 C27 H27C 109.5
H27A C27 H27C 109.5
H27B C27 H27C 109.5
Si2 C28 H28A 109.5
Si2 C28 H28B 109.5
H28A C28 H28B 109.5
Si2 C28 H28C 109.5
H28A C28 H28C 109.5
H28B C28 H28C 109.5
Si2 C29 H29A 109.5
Si2 C29 H29B 109.5
H29A C29 H29B 109.5
Si2 C29 H29C 109.5
H29A C29 H29C 109.5
H29B C29 H29C 109.5
O1 C30 C31 105.89(14)
O1 C30 H30A 110.6
C31 C30 H30A 110.6
O1 C30 H30B 110.6
C31 C30 H30B 110.6
H30A C30 H30B 108.7
C30 C31 C32 104.04(16)
C30 C31 H31A 110.9
C32 C31 H31A 110.9
C30 C31 H31B 110.9
C32 C31 H31B 110.9
H31A C31 H31B 109.0
C31 C32 C33 101.75(16)
C31 C32 H32A 111.4
C33 C32 H32A 111.4
C31 C32 H32B 111.4
C33 C32 H32B 111.4
H32A C32 H32B 109.3
O1 C33 C32 104.79(15)
O1 C33 H33A 110.8
C32 C33 H33A 110.8
O1 C33 H33B 110.8
C32 C33 H33B 110.8
H33A C33 H33B 108.9
O2 C34 C35 105.06(15)
O2 C34 H34A 110.7
C35 C34 H34A 110.7
O2 C34 H34B 110.7
C35 C34 H34B 110.7
H34A C34 H34B 108.8
C34 C35 C36 101.48(15)
C34 C35 H35A 111.5
C36 C35 H35A 111.5
C34 C35 H35B 111.5
C36 C35 H35B 111.5
H35A C35 H35B 109.3
C35 C36 C37 102.42(16)
C35 C36 H36A 111.3
C37 C36 H36A 111.3
C35 C36 H36B 111.3
C37 C36 H36B 111.3
H36A C36 H36B 109.2
O2 C37 C36 105.95(15)
O2 C37 H37A 110.5
C36 C37 H37A 110.5
O2 C37 H37B 110.5
C36 C37 H37B 110.5
H37A C37 H37B 108.7
O3 C38 C39 106.37(16)
O3 C38 H38A 110.5
C39 C38 H38A 110.5
O3 C38 H38B 110.5
C39 C38 H38B 110.5
H38A C38 H38B 108.6
C38 C39 C40 104.28(16)
C38 C39 H39A 110.9
C40 C39 H39A 110.9
C38 C39 H39B 110.9
C40 C39 H39B 110.9
H39A C39 H39B 108.9
C41 C40 C39 103.64(15)
C41 C40 H40A 111.0
C39 C40 H40A 111.0
C41 C40 H40B 111.0
C39 C40 H40B 111.0
H40A C40 H40B 109.0
O3 C41 C40 104.53(15)
O3 C41 H41A 110.8
C40 C41 H41A 110.8
O3 C41 H41B 110.8
C40 C41 H41B 110.8
H41A C41 H41B 108.9

loop_
_geom_bond_atom_site_label_1
_geom_bond_atom_site_label_2
_geom_bond_distance
Y1 C26 2.4263(17)
Y1 C22 2.4285(16)
Y1 O2 2.4522(11)
Y1 O1 2.4761(11)
Y1 C12 2.4995(16)
Y1 C1 2.6420(16)
Si1 C22 1.8306(17)
Si1 C24 1.8742(18)
Si1 C23 1.8832(18)
Si1 C25 1.8931(17)
Si2 C26 1.8284(18)
Si2 C29 1.879(2)
Si2 C27 1.888(2)
Si2 C28 1.8921(19)
O1 C33 1.448(2)
O1 C30 1.4626(19)
O2 C37 1.452(2)
O2 C34 1.456(2)
O3 C38 1.422(2)
O3 C41 1.438(2)
N1 C1 1.3665(19)
N1 C2 1.384(2)
N1 C4 1.444(2)
N2 C1 1.363(2)
N2 C3 1.391(2)
N2 C13 1.4440(19)
C2 C3 1.340(2)
C2 H2 0.9500
C3 H3 0.9500
C4 C9 1.394(2)
C4 C5 1.418(2)
C5 C6 1.414(2)
C5 C12 1.447(2)
C6 C7 1.379(2)
C6 H6 0.9500
C7 C8 1.392(2)
C7 C10 1.519(2)
C8 C9 1.396(2)
C8 H8 0.9500
C9 C11 1.508(2)
C10 H10A 0.9800
C10 H10B 0.9800
C10 H10C 0.9800
C11 H11A 0.9800
C11 H11B 0.9800
C11 H11C 0.9800
C12 H12A 0.9900
C12 H12B 0.9900
C13 C18 1.390(2)
C13 C14 1.396(2)
C14 C15 1.394(2)
C14 C21 1.504(2)
C15 C16 1.381(2)
C15 H15 0.9500
C16 C17 1.391(2)
C16 C19 1.507(2)
C17 C18 1.390(2)
C17 H17 0.9500
C18 C20 1.505(2)
C19 H19A 0.9800
C19 H19B 0.9800
C19 H19C 0.9800
C20 H20A 0.9800
C20 H20B 0.9800
C20 H20C 0.9800
C21 H21A 0.9800
C21 H21B 0.9800
C21 H21C 0.9800
C22 H22A 0.9900
C22 H22B 0.9900
C23 H23A 0.9800
C23 H23B 0.9800
C23 H23C 0.9800
C24 H24A 0.9800
C24 H24B 0.9800
C24 H24C 0.9800
C25 H25A 0.9800
C25 H25B 0.9800
C25 H25C 0.9800
C26 H26A 0.9900
C26 H26B 0.9900
C27 H27A 0.9800
C27 H27B 0.9800
C27 H27C 0.9800
C28 H28A 0.9800
C28 H28B 0.9800
C28 H28C 0.9800
C29 H29A 0.9800
C29 H29B 0.9800
C29 H29C 0.9800
C30 C31 1.502(3)
C30 H30A 0.9900
C30 H30B 0.9900
C31 C32 1.508(3)
C31 H31A 0.9900
C31 H31B 0.9900
C32 C33 1.509(3)
C32 H32A 0.9900
C32 H32B 0.9900
C33 H33A 0.9900
C33 H33B 0.9900
C34 C35 1.511(3)
C34 H34A 0.9900
C34 H34B 0.9900
C35 C36 1.513(3)
C35 H35A 0.9900
C35 H35B 0.9900
C36 C37 1.515(2)
C36 H36A 0.9900
C36 H36B 0.9900
C37 H37A 0.9900
C37 H37B 0.9900
C38 C39 1.520(3)
C38 H38A 0.9900
C38 H38B 0.9900
C39 C40 1.527(3)
C39 H39A 0.9900
C39 H39B 0.9900
C40 C41 1.519(2)
C40 H40A 0.9900
C40 H40B 0.9900
C41 H41A 0.9900
C41 H41B 0.9900

loop_
_geom_torsion_atom_site_label_1
_geom_torsion_atom_site_label_2
_geom_torsion_atom_site_label_3
_geom_torsion_atom_site_label_4
_geom_torsion
C26 Y1 O1 C33 164.61(14)
C22 Y1 O1 C33 66.24(18)
O2 Y1 O1 C33 53.33(13)
C12 Y1 O1 C33 -106.40(13)
C1 Y1 O1 C33 -43.30(13)
C26 Y1 O1 C30 -33.51(12)
C22 Y1 O1 C30 -131.89(14)
O2 Y1 O1 C30 -144.80(12)
C12 Y1 O1 C30 55.47(12)
C1 Y1 O1 C30 118.58(12)
C26 Y1 O2 C37 -8.19(13)
C22 Y1 O2 C37 -105.37(12)
O1 Y1 O2 C37 68.78(11)
C12 Y1 O2 C37 169.87(14)
C1 Y1 O2 C37 144.37(12)
C26 Y1 O2 C34 143.25(13)
C22 Y1 O2 C34 46.07(13)
O1 Y1 O2 C34 -139.77(14)
C12 Y1 O2 C34 -38.7(2)
C1 Y1 O2 C34 -64.19(13)
C3 N2 C1 N1 -0.95(17)
C13 N2 C1 N1 -178.41(13)
C3 N2 C1 Y1 158.61(13)
C13 N2 C1 Y1 -18.9(3)
C2 N1 C1 N2 1.19(17)
C4 N1 C1 N2 178.79(13)
C2 N1 C1 Y1 -164.44(10)
C4 N1 C1 Y1 13.17(18)
C26 Y1 C1 N2 -178.55(15)
C22 Y1 C1 N2 -28.16(18)
O2 Y1 C1 N2 53.18(17)
O1 Y1 C1 N2 124.93(17)
C12 Y1 C1 N2 -118.08(17)
C26 Y1 C1 N1 -20.65(16)
C22 Y1 C1 N1 129.74(11)
O2 Y1 C1 N1 -148.92(11)
O1 Y1 C1 N1 -77.16(11)
C12 Y1 C1 N1 39.82(11)
C1 N1 C2 C3 -1.01(19)
C4 N1 C2 C3 -178.60(14)
N1 C2 C3 N2 0.37(18)
C1 N2 C3 C2 0.38(19)
C13 N2 C3 C2 177.90(14)
C1 N1 C4 C9 125.05(17)
C2 N1 C4 C9 -57.6(2)
C1 N1 C4 C5 -55.7(2)
C2 N1 C4 C5 121.66(17)
C9 C4 C5 C6 -0.4(2)
N1 C4 C5 C6 -179.62(13)
C9 C4 C5 C12 -175.71(16)
N1 C4 C5 C12 5.0(2)
C4 C5 C6 C7 2.1(2)
C12 C5 C6 C7 177.45(15)
C5 C6 C7 C8 -2.2(3)
C5 C6 C7 C10 176.63(15)
C6 C7 C8 C9 0.5(3)
C10 C7 C8 C9 -178.31(16)
C5 C4 C9 C8 -1.2(2)
N1 C4 C9 C8 178.09(14)
C5 C4 C9 C11 179.22(15)
N1 C4 C9 C11 -1.5(2)
C7 C8 C9 C4 1.1(3)
C7 C8 C9 C11 -179.29(16)
C6 C5 C12 Y1 -106.42(14)
C4 C5 C12 Y1 68.60(16)
C26 Y1 C12 C5 79.46(11)
C22 Y1 C12 C5 179.21(11)
O2 Y1 C12 C5 -98.70(16)
O1 Y1 C12 C5 -4.12(12)
C1 Y1 C12 C5 -71.51(10)
C1 N2 C13 C18 83.3(2)
C3 N2 C13 C18 -93.87(19)
C1 N2 C13 C14 -98.45(19)
C3 N2 C13 C14 84.3(2)
C18 C13 C14 C15 -2.4(2)
N2 C13 C14 C15 179.44(14)
C18 C13 C14 C21 178.20(16)
N2 C13 C14 C21 0.1(2)
C13 C14 C15 C16 -0.3(3)
C21 C14 C15 C16 179.05(16)
C14 C15 C16 C17 2.1(3)
C14 C15 C16 C19 -178.58(16)
C15 C16 C17 C18 -1.3(3)
C19 C16 C17 C18 179.40(16)
C14 C13 C18 C17 3.2(3)
N2 C13 C18 C17 -178.66(14)
C14 C13 C18 C20 -175.13(16)
N2 C13 C18 C20 3.0(2)
C16 C17 C18 C13 -1.3(3)
C16 C17 C18 C20 177.06(17)
C24 Si1 C22 Y1 74.28(12)
C23 Si1 C22 Y1 -45.95(13)
C25 Si1 C22 Y1 -167.34(10)
C26 Y1 C22 Si1 65.77(11)
O2 Y1 C22 Si1 172.82(11)
O1 Y1 C22 Si1 160.34(7)
C12 Y1 C22 Si1 -26.63(11)
C1 Y1 C22 Si1 -98.00(11)
C29 Si2 C26 Y1 -56.83(16)
C27 Si2 C26 Y1 64.51(15)
C28 Si2 C26 Y1 -176.32(12)
C22 Y1 C26 Si2 73.00(14)
O2 Y1 C26 Si2 -10.65(14)
O1 Y1 C26 Si2 -80.15(13)
C12 Y1 C26 Si2 169.99(13)
C1 Y1 C26 Si2 -135.02(11)
C33 O1 C30 C31 0.5(2)
Y1 O1 C30 C31 -164.29(12)
O1 C30 C31 C32 -23.6(2)
C30 C31 C32 C33 36.6(2)
C30 O1 C33 C32 22.78(19)
Y1 O1 C33 C32 -173.38(11)
C31 C32 C33 O1 -36.5(2)
C37 O2 C34 C35 -18.76(19)
Y1 O2 C34 C35 -172.14(11)
O2 C34 C35 C36 36.32(19)
C34 C35 C36 C37 -39.6(2)
C34 O2 C37 C36 -6.7(2)
Y1 O2 C37 C36 150.20(12)
C35 C36 C37 O2 29.2(2)
C41 O3 C38 C39 -36.55(19)
O3 C38 C39 C40 17.2(2)
C38 C39 C40 C41 7.3(2)
C38 O3 C41 C40 41.21(17)
C39 C40 C41 O3 -29.17(18)
